data_2211039
loop_
_publ_author_name
'Antonia Neels'
'Helen Stoeckli-Evans'

_publ_section_title
;
 2,3,7,8-Tetra-2-pyridylpyrazino[2,3-<i>g</i>]quinoxaline dihydrate
;
_journal_coeditor_code HG2109
_journal_issue 11
_journal_name_full 'Acta Crystallographica Section E'
_journal_page_first o4979
_journal_page_last o4980
_journal_paper_doi 10.1107/S1600536806041213
_journal_volume 62
_journal_year 2006
_chemical_formula_moiety 'C30 H18 N8, 2(H2 O)'
_chemical_formula_sum 'C30 H22 N8 O2'
_chemical_formula_weight 526.56
_chemical_name_systematic
;
 ?
;
_space_group_IT_number 2
_symmetry_cell_setting triclinic
_symmetry_space_group_name_Hall '-P 1'
_symmetry_space_group_name_H-M 'P -1'
_atom_sites_solution_hydrogens geom
_atom_sites_solution_primary direct
_atom_sites_solution_secondary difmap
_audit_creation_method SHELXL-97
_cell_angle_alpha 76.734(16)
_cell_angle_beta 82.755(16)
_cell_angle_gamma 70.068(15)
_cell_formula_units_Z 1
_cell_length_a 5.9162(8)
_cell_length_b 8.5485(12)
_cell_length_c 13.6553(18)
_cell_measurement_reflns_used 3947
_cell_measurement_temperature 153(2)
_cell_measurement_theta_max 25.08
_cell_measurement_theta_min 2.15
_cell_volume 631.05(16)
_computing_cell_refinement 'CELL in IPDS-I (Stoe & Cie, 2000)'
_computing_data_collection 'EXPOSE in IPDS-I (Stoe & Cie, 2000)'
_computing_data_reduction 'INTEGRATE in IPDS-I (Stoe & Cie, 2000)'
_computing_molecular_graphics 'PLATON (Spek, 2003)'
_computing_publication_material SHELXL-97
_computing_structure_refinement 'SHELXL-97 (Sheldrick, 1997)'
_computing_structure_solution 'SHELXS-97 (Sheldrick, 1997)'
_diffrn_ambient_temperature 153(2)
_diffrn_measured_fraction_theta_full 0.938
_diffrn_measured_fraction_theta_max 0.938
_diffrn_measurement_device_type 'STOE IPDS'
_diffrn_measurement_method '\f scans'
_diffrn_radiation_monochromator graphite
_diffrn_radiation_source 'fine-focus sealed tube'
_diffrn_radiation_type MoK\a
_diffrn_radiation_wavelength 0.71073
_diffrn_reflns_av_R_equivalents 0.0239
_diffrn_reflns_av_sigmaI/netI 0.0329
_diffrn_reflns_limit_h_max 7
_diffrn_reflns_limit_h_min -7
_diffrn_reflns_limit_k_max 10
_diffrn_reflns_limit_k_min -10
_diffrn_reflns_limit_l_max 16
_diffrn_reflns_limit_l_min -16
_diffrn_reflns_number 4660
_diffrn_reflns_theta_full 25.25
_diffrn_reflns_theta_max 25.25
_diffrn_reflns_theta_min 2.59
_diffrn_standards_decay_% 0
_diffrn_standards_interval_time 0
_diffrn_standards_number 0
_exptl_absorpt_coefficient_mu 0.092
_exptl_absorpt_correction_type none
_exptl_crystal_colour yellow
_exptl_crystal_density_diffrn 1.386
_exptl_crystal_density_method 'not measured'
_exptl_crystal_description plate
_exptl_crystal_F_000 274
_exptl_crystal_size_max 0.50
_exptl_crystal_size_mid 0.50
_exptl_crystal_size_min 0.15
_refine_diff_density_max 0.179
_refine_diff_density_min -0.182
_refine_ls_extinction_method none
_refine_ls_goodness_of_fit_ref 0.950
_refine_ls_hydrogen_treatment mixed
_refine_ls_matrix_type full
_refine_ls_number_parameters 189
_refine_ls_number_reflns 2142
_refine_ls_number_restraints 0
_refine_ls_restrained_S_all 0.950
_refine_ls_R_factor_all 0.0447
_refine_ls_R_factor_gt 0.0321
_refine_ls_shift/su_max <0.001
_refine_ls_shift/su_mean <0.001
_refine_ls_structure_factor_coef Fsqd
_refine_ls_weighting_details 'calc w=1/[\s^2^(Fo^2^)+(0.0575P)^2^] where P=(Fo^2^+2Fc^2^)/3'
_refine_ls_weighting_scheme calc
_refine_ls_wR_factor_gt 0.0811
_refine_ls_wR_factor_ref 0.0846
_reflns_number_gt 1637
_reflns_number_total 2142
_reflns_threshold_expression I>2\s(I)
_cod_data_source_file hg2109.cif
_cod_data_source_block II
_cod_original_cell_volume 631.05(15)
_cod_database_code 2211039
_cod_database_fobs_code 2211039

loop_
_symmetry_equiv_pos_as_xyz
'x, y, z'
'-x, -y, -z'

loop_
_atom_site_type_symbol
_atom_site_label
_atom_site_fract_x
_atom_site_fract_y
_atom_site_fract_z
_atom_site_U_iso_or_equiv
_atom_site_adp_type
_atom_site_calc_flag
_atom_site_refinement_flags
_atom_site_occupancy
N N1 0.3982(2) -0.17191(14) 0.12732(8) 0.0305(3) Uani d . 1
N N2 0.63908(19) -0.08701(13) 0.31244(7) 0.0249(3) Uani d . 1
N N3 0.3180(2) -0.22470(13) 0.44470(7) 0.0257(3) Uani d . 1
N N4 0.4720(2) -0.50219(13) 0.27432(8) 0.0289(3) Uani d . 1
C C1 0.4352(3) -0.1891(2) 0.03072(10) 0.0388(4) Uani d . 1
H H1 0.2990 -0.1596 -0.0081 0.047 Uiso calc R 1
C C2 0.6600(3) -0.2471(2) -0.01473(10) 0.0447(4) Uani d . 1
H H2 0.6777 -0.2614 -0.0825 0.054 Uiso calc R 1
C C3 0.8595(3) -0.28406(19) 0.03929(10) 0.0383(4) Uani d . 1
H H3 1.0169 -0.3231 0.0091 0.046 Uiso calc R 1
C C4 0.8268(3) -0.26347(17) 0.13820(9) 0.0296(3) Uani d . 1
H H4 0.9608 -0.2848 0.1768 0.036 Uiso calc R 1
C C5 0.5945(2) -0.21110(16) 0.17945(9) 0.0246(3) Uani d . 1
C C6 0.5448(2) -0.18802(15) 0.28627(9) 0.0233(3) Uani d . 1
C C7 0.3908(2) -0.26796(15) 0.35724(8) 0.0230(3) Uani d . 1
C C8 0.3189(2) -0.40686(15) 0.33565(8) 0.0239(3) Uani d . 1
C C9 0.1098(2) -0.43697(16) 0.37983(9) 0.0278(3) Uani d . 1
H H9 0.0093 -0.3698 0.4251 0.033 Uiso calc R 1
C C10 0.0501(3) -0.56738(17) 0.35664(10) 0.0326(3) Uani d . 1
H H10 -0.0930 -0.5903 0.3852 0.039 Uiso calc R 1
C C11 0.2021(3) -0.66308(17) 0.29142(10) 0.0344(3) Uani d . 1
H H11 0.1639 -0.7511 0.2727 0.041 Uiso calc R 1
C C12 0.4114(3) -0.62786(17) 0.25399(10) 0.0325(3) Uani d . 1
H H12 0.5185 -0.6971 0.2112 0.039 Uiso calc R 1
C C13 0.5774(2) -0.04828(15) 0.40704(8) 0.0230(3) Uani d . 1
C C14 0.4023(2) -0.10927(15) 0.47097(9) 0.0235(3) Uani d . 1
C C15 0.3249(2) -0.05848(16) 0.56276(9) 0.0254(3) Uani d . 1
H H15 0.2056 -0.0968 0.6046 0.031 Uiso calc R 1
O O1W -0.0318(3) 0.08354(16) 0.18967(10) 0.0515(3) Uani d . 1
H H1W 0.098(5) 0.000(3) 0.1658(17) 0.089(7) Uiso d . 1
H H2W -0.126(4) 0.029(3) 0.2239(16) 0.064(6) Uiso d . 1

loop_
_atom_site_aniso_label
_atom_site_aniso_U_11
_atom_site_aniso_U_22
_atom_site_aniso_U_33
_atom_site_aniso_U_12
_atom_site_aniso_U_13
_atom_site_aniso_U_23
N1 0.0365(7) 0.0371(6) 0.0238(5) -0.0188(5) -0.0009(5) -0.0071(5)
N2 0.0289(6) 0.0282(6) 0.0208(5) -0.0127(5) 0.0036(4) -0.0088(4)
N3 0.0319(6) 0.0287(6) 0.0218(5) -0.0154(5) 0.0015(4) -0.0081(4)
N4 0.0347(6) 0.0288(6) 0.0271(6) -0.0129(5) 0.0000(5) -0.0100(4)
C1 0.0497(9) 0.0546(9) 0.0239(7) -0.0305(8) -0.0042(6) -0.0083(6)
C2 0.0651(11) 0.0626(10) 0.0230(7) -0.0382(9) 0.0078(7) -0.0193(7)
C3 0.0450(9) 0.0468(8) 0.0323(7) -0.0246(7) 0.0142(6) -0.0198(6)
C4 0.0340(7) 0.0344(7) 0.0257(6) -0.0165(6) 0.0037(5) -0.0107(5)
C5 0.0332(7) 0.0254(6) 0.0205(6) -0.0156(6) 0.0020(5) -0.0075(5)
C6 0.0255(7) 0.0240(6) 0.0221(6) -0.0089(5) -0.0001(5) -0.0072(5)
C7 0.0261(6) 0.0256(6) 0.0198(6) -0.0104(5) -0.0003(5) -0.0066(5)
C8 0.0309(7) 0.0252(6) 0.0179(6) -0.0113(6) -0.0032(5) -0.0041(5)
C9 0.0329(7) 0.0302(7) 0.0241(6) -0.0147(6) -0.0008(5) -0.0061(5)
C10 0.0386(8) 0.0357(7) 0.0307(7) -0.0220(7) -0.0043(6) -0.0034(6)
C11 0.0495(9) 0.0280(7) 0.0336(7) -0.0199(7) -0.0096(6) -0.0067(6)
C12 0.0414(8) 0.0286(7) 0.0317(7) -0.0119(6) -0.0029(6) -0.0124(6)
C13 0.0272(7) 0.0247(6) 0.0186(6) -0.0099(5) 0.0021(5) -0.0066(5)
C14 0.0280(7) 0.0235(6) 0.0214(6) -0.0106(5) -0.0016(5) -0.0057(5)
C15 0.0292(7) 0.0302(6) 0.0219(6) -0.0166(6) 0.0052(5) -0.0077(5)
O1W 0.0538(8) 0.0440(6) 0.0638(8) -0.0278(6) 0.0258(6) -0.0215(6)

loop_
_atom_type_symbol
_atom_type_description
_atom_type_scat_dispersion_real
_atom_type_scat_dispersion_imag
_atom_type_scat_source
N N 0.0061 0.0033 'International Tables Vol C Tables 4.2.6.8 and 6.1.1.4'
C C 0.0033 0.0016 'International Tables Vol C Tables 4.2.6.8 and 6.1.1.4'
H H 0.0000 0.0000 'International Tables Vol C Tables 4.2.6.8 and 6.1.1.4'
O O 0.0106 0.0060 'International Tables Vol C Tables 4.2.6.8 and 6.1.1.4'

loop_
_geom_angle_atom_site_label_1
_geom_angle_atom_site_label_2
_geom_angle_atom_site_label_3
_geom_angle_site_symmetry_1
_geom_angle_site_symmetry_3
_geom_angle
C5 N1 C1 . . 116.86(12)
C6 N2 C13 . . 118.39(11)
C7 N3 C14 . . 118.27(11)
C12 N4 C8 . . 117.00(12)
N1 C1 C2 . . 123.31(13)
N1 C1 H1 . . 118.3
C2 C1 H1 . . 118.3
C1 C2 C3 . . 119.08(12)
C1 C2 H2 . . 120.5
C3 C2 H2 . . 120.5
C2 C3 C4 . . 118.86(14)
C2 C3 H3 . . 120.6
C4 C3 H3 . . 120.6
C5 C4 C3 . . 118.35(13)
C5 C4 H4 . . 120.8
C3 C4 H4 . . 120.8
N1 C5 C4 . . 123.45(11)
N1 C5 C6 . . 115.06(11)
C4 C5 C6 . . 121.45(11)
N2 C6 C7 . . 121.16(10)
N2 C6 C5 . . 116.57(11)
C7 C6 C5 . . 122.22(11)
N3 C7 C6 . . 121.10(11)
N3 C7 C8 . . 117.05(11)
C6 C7 C8 . . 121.79(10)
N4 C8 C9 . . 123.10(12)
N4 C8 C7 . . 115.95(11)
C9 C8 C7 . . 120.91(11)
C8 C9 C10 . . 118.62(12)
C8 C9 H9 . . 120.7
C10 C9 H9 . . 120.7
C11 C10 C9 . . 118.87(13)
C11 C10 H10 . . 120.6
C9 C10 H10 . . 120.6
C10 C11 C12 . . 118.42(12)
C10 C11 H11 . . 120.8
C12 C11 H11 . . 120.8
N4 C12 C11 . . 123.91(12)
N4 C12 H12 . . 118.0
C11 C12 H12 . . 118.0
N2 C13 C15 . 2_656 119.79(11)
N2 C13 C14 . . 119.94(11)
C15 C13 C14 2_656 . 120.16(11)
N3 C14 C15 . . 119.63(11)
N3 C14 C13 . . 120.33(11)
C15 C14 C13 . . 119.97(11)
C13 C15 C14 2_656 . 119.86(12)
C13 C15 H15 2_656 . 120.1
C14 C15 H15 . . 120.1
H1W O1W H2W . . 105(2)

loop_
_geom_bond_atom_site_label_1
_geom_bond_atom_site_label_2
_geom_bond_site_symmetry_2
_geom_bond_distance
N1 C5 . 1.3421(17)
N1 C1 . 1.3430(16)
N2 C6 . 1.3055(16)
N2 C13 . 1.3808(15)
N3 C7 . 1.3087(15)
N3 C14 . 1.3763(16)
N4 C12 . 1.3360(17)
N4 C8 . 1.3435(16)
C1 C2 . 1.372(2)
C1 H1 . 0.9500
C2 C3 . 1.377(2)
C2 H2 . 0.9500
C3 C4 . 1.3829(18)
C3 H3 . 0.9500
C4 C5 . 1.3812(19)
C4 H4 . 0.9500
C5 C6 . 1.4957(16)
C6 C7 . 1.4612(18)
C7 C8 . 1.4881(18)
C8 C9 . 1.3849(19)
C9 C10 . 1.3879(18)
C9 H9 . 0.9500
C10 C11 . 1.379(2)
C10 H10 . 0.9500
C11 C12 . 1.381(2)
C11 H11 . 0.9500
C12 H12 . 0.9500
C13 C15 2_656 1.3890(18)
C13 C14 . 1.4279(18)
C14 C15 . 1.3923(17)
C15 C13 2_656 1.3890(18)
C15 H15 . 0.9500
O1W H1W . 0.94(3)
O1W H2W . 0.87(2)

loop_
_geom_hbond_atom_site_label_D
_geom_hbond_atom_site_label_H
_geom_hbond_atom_site_label_A
_geom_hbond_site_symmetry_A
_geom_hbond_distance_DH
_geom_hbond_distance_HA
_geom_hbond_distance_DA
_geom_hbond_angle_DHA
O1W H1W N1 . 0.94(3) 1.98(3) 2.9127(18) 173(2)
O1W H2W N2 1_455 0.87(2) 2.08(2) 2.9526(17) 175.5(18)

loop_
_geom_torsion_atom_site_label_1
_geom_torsion_atom_site_label_2
_geom_torsion_atom_site_label_3
_geom_torsion_atom_site_label_4
_geom_torsion_site_symmetry_1
_geom_torsion_site_symmetry_4
_geom_torsion
C5 N1 C1 C2 . . 1.4(2)
N1 C1 C2 C3 . . -2.5(2)
C1 C2 C3 C4 . . 0.8(2)
C2 C3 C4 C5 . . 1.8(2)
C1 N1 C5 C4 . . 1.42(19)
C1 N1 C5 C6 . . 179.26(11)
C3 C4 C5 N1 . . -3.0(2)
C3 C4 C5 C6 . . 179.26(12)
C13 N2 C6 C7 . . -4.14(17)
C13 N2 C6 C5 . . 173.37(10)
N1 C5 C6 N2 . . -123.08(13)
C4 C5 C6 N2 . . 54.81(16)
N1 C5 C6 C7 . . 54.40(16)
C4 C5 C6 C7 . . -127.71(14)
C14 N3 C7 C6 . . -3.95(17)
C14 N3 C7 C8 . . 173.36(10)
N2 C6 C7 N3 . . 8.64(18)
C5 C6 C7 N3 . . -168.72(11)
N2 C6 C7 C8 . . -168.54(11)
C5 C6 C7 C8 . . 14.09(17)
C12 N4 C8 C9 . . 2.05(17)
C12 N4 C8 C7 . . 179.90(10)
N3 C7 C8 N4 . . -150.08(11)
C6 C7 C8 N4 . . 27.22(16)
N3 C7 C8 C9 . . 27.82(17)
C6 C7 C8 C9 . . -154.89(11)
N4 C8 C9 C10 . . -2.68(18)
C7 C8 C9 C10 . . 179.58(11)
C8 C9 C10 C11 . . 0.66(19)
C9 C10 C11 C12 . . 1.75(19)
C8 N4 C12 C11 . . 0.58(19)
C10 C11 C12 N4 . . -2.5(2)
C6 N2 C13 C15 . 2_656 179.84(12)
C6 N2 C13 C14 . . -4.10(16)
C7 N3 C14 C15 . . 178.89(11)
C7 N3 C14 C13 . . -4.31(17)
N2 C13 C14 N3 . . 8.68(17)
C15 C13 C14 N3 2_656 . -175.27(11)
N2 C13 C14 C15 . . -174.53(11)
C15 C13 C14 C15 2_656 . 1.52(19)
N3 C14 C15 C13 . 2_656 175.30(11)
C13 C14 C15 C13 . 2_656 -1.51(19)
